data_4088268
loop_
_publ_author_name
'Wang, Chun-Xiang'
'Gao, Yang'
'Deng, Yu-Xin'
'Lin, Yue-Jian'
'Han, Ying-Feng'
'Jin, Guo-Xin'

_publ_section_title
;
 Photochemical Modification of Carbene-Based Metallacycles: A Facile Route
 to Polycarbene Complexes and Their Derivatives
;
_journal_issue 24
_journal_name_full Organometallics
_journal_page_first 5801
_journal_paper_doi 10.1021/acs.organomet.5b00977
_journal_volume 34
_journal_year 2015
_chemical_formula_sum 'C68 H66 F24 N10 P4'
_chemical_formula_weight 1603.18
_space_group_crystal_system triclinic
_space_group_IT_number 2
_space_group_name_Hall '-P 1'
_space_group_name_H-M_alt 'P -1'
_atom_sites_solution_hydrogens geom
_audit_creation_method SHELXL-2013
_cell_angle_alpha 79.298(4)
_cell_angle_beta 72.394(3)
_cell_angle_gamma 65.183(4)
_cell_formula_units_Z 1
_cell_length_a 11.0245(4)
_cell_length_b 12.2969(6)
_cell_length_c 15.1731(6)
_cell_measurement_reflns_used 4352
_cell_measurement_temperature 293(2)
_cell_measurement_theta_max 72.8150
_cell_measurement_theta_min 4.5330
_cell_volume 1775.46(14)
_computing_cell_refinement 'CrysAlisPro 1.171.38.41 (Rigaku OD, 2015)'
_computing_data_collection 'CrysAlisPro 1.171.38.41 (Rigaku OD, 2015)'
_computing_data_reduction 'CrysAlisPro 1.171.38.41 (Rigaku OD, 2015)'
_computing_molecular_graphics SHELXTL
_computing_publication_material SHELXTL
_computing_structure_refinement 'SHELXL-2013 (Sheldrick, 2013)'
_computing_structure_solution 'CrysAlisPro 1.171.38.41 (Rigaku OD, 2015)'
_diffrn_ambient_temperature 293(2)
_diffrn_measured_fraction_theta_full 0.998
_diffrn_measured_fraction_theta_max 0.998
_diffrn_measurement_device_type 'SuperNova, Dual, Cu at zero, AtlasS2'
_diffrn_measurement_method '\w scans'
_diffrn_radiation_type CuK\a
_diffrn_radiation_wavelength 1.54184
_diffrn_reflns_av_R_equivalents 0.0409
_diffrn_reflns_av_unetI/netI 0.0631
_diffrn_reflns_Laue_measured_fraction_full 0.998
_diffrn_reflns_Laue_measured_fraction_max 0.998
_diffrn_reflns_limit_h_max 13
_diffrn_reflns_limit_h_min -9
_diffrn_reflns_limit_k_max 14
_diffrn_reflns_limit_k_min -13
_diffrn_reflns_limit_l_max 18
_diffrn_reflns_limit_l_min -18
_diffrn_reflns_number 12870
_diffrn_reflns_point_group_measured_fraction_full 0.998
_diffrn_reflns_point_group_measured_fraction_max 0.998
_diffrn_reflns_theta_full 67.684
_diffrn_reflns_theta_max 67.992
_diffrn_reflns_theta_min 3.970
_exptl_absorpt_coefficient_mu 1.992
_exptl_absorpt_correction_T_max 0.753
_exptl_absorpt_correction_T_min 0.687
_exptl_absorpt_correction_type multi-scan
_exptl_absorpt_process_details sadabs
_exptl_crystal_colour colourless
_exptl_crystal_density_diffrn 1.499
_exptl_crystal_description sheet
_exptl_crystal_F_000 820
_exptl_crystal_size_max 0.120
_exptl_crystal_size_mid 0.100
_exptl_crystal_size_min 0.020
_platon_squeeze_details
; 
 In asymmetric unit of this data, there were disordered 
 anion and solvent (one hexafluorophosphate anion and one 
 acetonitrile molecule) which could not be restrained 
 properly. Therefore, SQUEEZE algorithm was used to omit 
 them. 
;
_refine_diff_density_max 0.738
_refine_diff_density_min -0.373
_refine_diff_density_rms 0.069
_refine_ls_extinction_method none
_refine_ls_goodness_of_fit_ref 1.103
_refine_ls_hydrogen_treatment constr
_refine_ls_matrix_type full
_refine_ls_number_parameters 368
_refine_ls_number_reflns 6462
_refine_ls_number_restraints 0
_refine_ls_restrained_S_all 1.103
_refine_ls_R_factor_all 0.0960
_refine_ls_R_factor_gt 0.0772
_refine_ls_shift/su_max 0.000
_refine_ls_shift/su_mean 0.000
_refine_ls_structure_factor_coef Fsqd
_refine_ls_weighting_details
; 
 w=1/[\s^2^(Fo^2^)+(0.1385P)^2^] 
 where P=(Fo^2^+2Fc^2^)/3 
;
_refine_ls_weighting_scheme calc
_refine_ls_wR_factor_gt 0.2201
_refine_ls_wR_factor_ref 0.2378
_reflns_Friedel_coverage 0.000
_reflns_number_gt 4471
_reflns_number_total 6462
_reflns_threshold_expression 'I > 2\s(I)'
_cod_data_source_file om5b00977_si_002.cif
_cod_data_source_block H4-(3)[PF6]4
_cod_original_cell_volume 1775.46(15)
_cod_database_code 4088268
_shelx_space_group_comment
; 
The symmetry employed for this shelxl refinement is uniquely defined 
by the following loop, which should always be used as a source of 
symmetry information in preference to the above space-group names. 
They are only intended as comments. 
;
_shelx_estimated_absorpt_t_min 0.796
_shelx_estimated_absorpt_t_max 0.961
_shelxl_version_number 2013-2

loop_
_space_group_symop_operation_xyz
'x, y, z'
'-x, -y, -z'

loop_
_atom_site_label
_atom_site_type_symbol
_atom_site_fract_x
_atom_site_fract_y
_atom_site_fract_z
_atom_site_U_iso_or_equiv
_atom_site_adp_type
_atom_site_occupancy
_atom_site_site_symmetry_order
_atom_site_calc_flag
_atom_site_refinement_flags_posn
_atom_site_refinement_flags_adp
P1 P 0.02388(9) 0.09801(9) 0.72304(6) 0.0493(3) Uani 1 1 d . .
F1 F 0.0535(3) -0.0132(3) 0.7964(2) 0.0835(9) Uani 1 1 d . .
F2 F -0.0099(4) 0.2103(3) 0.6510(2) 0.0987(10) Uani 1 1 d . .
F3 F -0.1278(3) 0.1019(2) 0.7369(2) 0.0794(8) Uani 1 1 d . .
F4 F 0.1729(3) 0.0925(4) 0.7103(3) 0.1157(13) Uani 1 1 d . .
F5 F -0.0370(3) 0.1862(3) 0.8037(2) 0.0885(9) Uani 1 1 d . .
F6 F 0.0861(4) 0.0119(3) 0.6417(2) 0.1027(11) Uani 1 1 d . .
N1 N 0.1533(3) 0.1074(3) 0.0482(2) 0.0507(7) Uani 1 1 d . .
N2 N 0.1730(2) 0.1466(2) 0.17647(16) 0.0365(5) Uani 1 1 d . .
N3 N 0.5565(3) 0.3985(2) 0.69807(18) 0.0401(6) Uani 1 1 d . .
N4 N 0.6241(3) 0.4544(2) 0.79635(19) 0.0408(6) Uani 1 1 d . .
C1 C 0.2218(3) 0.0660(3) 0.1133(2) 0.0419(7) Uani 1 1 d . .
H1 H 0.2938 -0.0086 0.1150 0.050 Uiso 1 1 calc R U
C2 C 0.0659(3) 0.2459(3) 0.1510(2) 0.0368(6) Uani 1 1 d . .
C3 C -0.0166(3) 0.3557(3) 0.1888(2) 0.0440(7) Uani 1 1 d . .
H3 H -0.0095 0.3739 0.2434 0.053 Uiso 1 1 calc R U
C4 C -0.1102(4) 0.4368(4) 0.1403(3) 0.0559(9) Uani 1 1 d . .
H4 H -0.1671 0.5118 0.1631 0.067 Uiso 1 1 calc R U
C5 C -0.1222(4) 0.4106(4) 0.0599(3) 0.0638(11) Uani 1 1 d . .
H5 H -0.1870 0.4683 0.0303 0.077 Uiso 1 1 calc R U
C6 C -0.0417(4) 0.3021(4) 0.0217(3) 0.0571(9) Uani 1 1 d . .
H6 H -0.0503 0.2844 -0.0325 0.069 Uiso 1 1 calc R U
C7 C 0.0540(3) 0.2200(3) 0.0692(2) 0.0417(7) Uani 1 1 d . .
C8 C 0.22942(18) 0.1316(2) 0.25400(12) 0.0382(6) Uani 1 1 d G .
C9 C 0.14275(18) 0.1560(2) 0.34185(13) 0.0481(7) Uani 1 1 d G .
H9 H 0.0476 0.1853 0.3505 0.058 Uiso 1 1 calc R U
C10 C 0.19777(19) 0.1368(2) 0.41687(13) 0.0476(7) Uani 1 1 d G .
H10 H 0.1396 0.1532 0.4759 0.057 Uiso 1 1 calc R U
C11 C 0.3395(2) 0.0932(2) 0.40405(13) 0.0416(7) Uani 1 1 d G .
C12 C 0.42613(19) 0.0688(2) 0.31620(13) 0.0492(8) Uani 1 1 d G .
H12 H 0.5213 0.0395 0.3076 0.059 Uiso 1 1 calc R U
C13 C 0.37111(18) 0.0880(2) 0.24117(12) 0.0422(7) Uani 1 1 d G .
H13 H 0.4293 0.0716 0.1822 0.051 Uiso 1 1 calc R U
C14 C 0.3967(3) 0.0607(3) 0.4901(2) 0.0400(6) Uani 1 1 d . .
H14 H 0.3250 0.1027 0.5429 0.048 Uiso 1 1 calc R U
C15 C 0.5332(3) 0.0765(3) 0.48098(19) 0.0395(6) Uani 1 1 d . .
H15 H 0.5747 0.0930 0.4157 0.047 Uiso 1 1 calc R U
C16 C 0.5311(2) 0.1650(2) 0.54034(15) 0.0431(7) Uani 1 1 d G .
C17 C 0.4133(2) 0.2360(2) 0.60105(16) 0.0552(9) Uani 1 1 d G .
H17 H 0.3289 0.2318 0.6070 0.066 Uiso 1 1 calc R U
C18 C 0.4213(2) 0.3133(2) 0.65294(16) 0.0538(8) Uani 1 1 d G .
H18 H 0.3423 0.3609 0.6937 0.065 Uiso 1 1 calc R U
C19 C 0.5471(2) 0.3195(2) 0.64412(15) 0.0396(6) Uani 1 1 d G .
C20 C 0.6649(2) 0.2486(2) 0.58341(15) 0.0470(7) Uani 1 1 d G .
H20 H 0.7493 0.2528 0.5775 0.056 Uiso 1 1 calc R U
C21 C 0.6569(2) 0.1713(2) 0.53152(15) 0.0470(7) Uani 1 1 d G .
H21 H 0.7359 0.1237 0.4908 0.056 Uiso 1 1 calc R U
C22 C 0.6445(3) 0.3637(3) 0.7514(2) 0.0426(7) Uani 1 1 d . .
H22 H 0.7108 0.2865 0.7561 0.051 Uiso 1 1 calc R U
C23 C 0.5170(3) 0.5544(3) 0.7726(2) 0.0385(6) Uani 1 1 d . .
C24 C 0.4548(4) 0.6714(3) 0.8018(3) 0.0495(8) Uani 1 1 d . .
H24 H 0.4831 0.6947 0.8445 0.059 Uiso 1 1 calc R U
C25 C 0.3486(4) 0.7499(3) 0.7630(3) 0.0565(9) Uani 1 1 d . .
H25 H 0.3028 0.8284 0.7808 0.068 Uiso 1 1 calc R U
C26 C 0.3077(4) 0.7147(3) 0.6975(3) 0.0520(8) Uani 1 1 d . .
H26 H 0.2367 0.7712 0.6725 0.062 Uiso 1 1 calc R U
C27 C 0.3690(3) 0.6000(3) 0.6693(2) 0.0449(7) Uani 1 1 d . .
H27 H 0.3421 0.5774 0.6255 0.054 Uiso 1 1 calc R U
C28 C 0.4728(3) 0.5198(3) 0.7097(2) 0.0373(6) Uani 1 1 d . .
C29 C 0.1822(6) 0.0433(5) -0.0333(3) 0.0814(15) Uani 1 1 d . .
H29A H 0.0959 0.0568 -0.0463 0.098 Uiso 1 1 calc R U
H29B H 0.2289 -0.0422 -0.0202 0.098 Uiso 1 1 calc R U
C30 C 0.2696(9) 0.0848(12) -0.1156(6) 0.176(5) Uani 1 1 d . .
H30A H 0.2151 0.1630 -0.1383 0.264 Uiso 1 1 calc R U
H30B H 0.3056 0.0296 -0.1631 0.264 Uiso 1 1 calc R U
H30C H 0.3447 0.0889 -0.0986 0.264 Uiso 1 1 calc R U
C31 C 0.7033(4) 0.4487(3) 0.8615(2) 0.0482(8) Uani 1 1 d . .
H31A H 0.7448 0.3662 0.8851 0.058 Uiso 1 1 calc R U
H31B H 0.6414 0.4960 0.9137 0.058 Uiso 1 1 calc R U
C32 C 0.8144(5) 0.4958(4) 0.8138(3) 0.0698(12) Uani 1 1 d . .
H32A H 0.8782 0.4464 0.7642 0.105 Uiso 1 1 calc R U
H32B H 0.8625 0.4943 0.8575 0.105 Uiso 1 1 calc R U
H32C H 0.7733 0.5768 0.7893 0.105 Uiso 1 1 calc R U

loop_
_atom_site_aniso_label
_atom_site_aniso_U_11
_atom_site_aniso_U_22
_atom_site_aniso_U_33
_atom_site_aniso_U_23
_atom_site_aniso_U_13
_atom_site_aniso_U_12
P1 0.0424(5) 0.0567(5) 0.0389(5) -0.0059(4) -0.0047(3) -0.0127(4)
F1 0.0573(13) 0.0832(18) 0.0720(16) 0.0225(14) -0.0118(12) -0.0058(12)
F2 0.130(3) 0.0748(18) 0.0623(16) 0.0137(14) -0.0125(16) -0.0272(17)
F3 0.0578(13) 0.0627(14) 0.116(2) 0.0012(14) -0.0356(14) -0.0155(11)
F4 0.0575(16) 0.154(3) 0.133(3) -0.024(3) 0.0029(18) -0.0515(19)
F5 0.0954(19) 0.097(2) 0.0622(15) -0.0329(15) -0.0126(14) -0.0208(16)
F6 0.125(3) 0.084(2) 0.0657(17) -0.0339(15) -0.0200(16) 0.0004(17)
N1 0.0620(17) 0.0582(17) 0.0385(14) -0.0028(12) -0.0278(13) -0.0195(14)
N2 0.0391(12) 0.0453(13) 0.0284(11) 0.0000(9) -0.0152(9) -0.0160(10)
N3 0.0467(13) 0.0368(12) 0.0442(14) -0.0069(10) -0.0198(11) -0.0157(10)
N4 0.0493(14) 0.0364(13) 0.0457(14) -0.0052(10) -0.0235(11) -0.0162(11)
C1 0.0481(16) 0.0467(16) 0.0352(15) -0.0044(12) -0.0197(13) -0.0154(13)
C2 0.0329(13) 0.0493(16) 0.0317(14) 0.0039(11) -0.0119(11) -0.0193(12)
C3 0.0407(15) 0.0493(17) 0.0390(15) -0.0025(13) -0.0107(12) -0.0142(13)
C4 0.0465(18) 0.055(2) 0.051(2) 0.0020(16) -0.0129(15) -0.0080(15)
C5 0.0460(18) 0.079(3) 0.053(2) 0.0126(19) -0.0233(16) -0.0103(18)
C6 0.0529(18) 0.072(2) 0.0454(18) -0.0003(16) -0.0297(16) -0.0127(17)
C7 0.0437(15) 0.0542(18) 0.0314(14) 0.0010(12) -0.0159(12) -0.0202(14)
C8 0.0463(15) 0.0460(16) 0.0316(14) 0.0026(11) -0.0220(12) -0.0206(13)
C9 0.0472(16) 0.060(2) 0.0387(16) -0.0076(14) -0.0166(13) -0.0168(14)
C10 0.0500(17) 0.0606(19) 0.0317(15) -0.0056(13) -0.0124(13) -0.0186(15)
C11 0.0523(17) 0.0438(15) 0.0355(15) -0.0075(12) -0.0179(13) -0.0183(13)
C12 0.0395(15) 0.059(2) 0.0537(19) 0.0002(15) -0.0227(14) -0.0181(14)
C13 0.0397(15) 0.0543(18) 0.0341(15) 0.0007(12) -0.0147(12) -0.0174(13)
C14 0.0436(15) 0.0507(17) 0.0288(14) -0.0102(12) -0.0103(11) -0.0174(13)
C15 0.0464(15) 0.0537(17) 0.0240(12) -0.0026(12) -0.0103(11) -0.0235(13)
C16 0.0581(18) 0.0369(15) 0.0341(15) -0.0019(11) -0.0197(13) -0.0130(13)
C17 0.0519(19) 0.063(2) 0.066(2) -0.0091(17) -0.0245(17) -0.0277(16)
C18 0.0505(18) 0.058(2) 0.061(2) -0.0230(16) -0.0158(16) -0.0194(15)
C19 0.0476(15) 0.0414(15) 0.0380(15) -0.0070(12) -0.0175(12) -0.0189(12)
C20 0.0540(18) 0.0532(18) 0.0390(16) -0.0065(13) -0.0155(13) -0.0218(15)
C21 0.0533(18) 0.0553(18) 0.0366(15) -0.0086(13) -0.0140(13) -0.0208(15)
C22 0.0445(15) 0.0354(14) 0.0522(18) -0.0051(12) -0.0219(13) -0.0121(12)
C23 0.0429(15) 0.0336(14) 0.0431(16) -0.0066(11) -0.0148(12) -0.0143(12)
C24 0.063(2) 0.0364(16) 0.057(2) -0.0029(14) -0.0225(16) -0.0221(14)
C25 0.060(2) 0.0329(16) 0.068(2) -0.0066(15) -0.0126(17) -0.0109(14)
C26 0.0462(17) 0.0420(17) 0.062(2) 0.0101(15) -0.0203(15) -0.0127(14)
C27 0.0443(16) 0.0454(17) 0.0479(17) 0.0032(13) -0.0194(14) -0.0174(13)
C28 0.0381(14) 0.0383(14) 0.0386(15) -0.0030(11) -0.0114(11) -0.0166(12)
C29 0.105(4) 0.093(3) 0.050(2) -0.026(2) -0.040(2) -0.020(3)
C30 0.104(5) 0.313(15) 0.095(5) -0.099(7) -0.021(4) -0.034(7)
C31 0.0610(19) 0.0467(17) 0.0507(18) 0.0007(14) -0.0325(16) -0.0231(15)
C32 0.079(3) 0.083(3) 0.079(3) 0.012(2) -0.049(2) -0.048(2)

loop_
_atom_type_symbol
_atom_type_description
_atom_type_scat_dispersion_real
_atom_type_scat_dispersion_imag
_atom_type_scat_source
C C 0.0181 0.0091 'International Tables Vol C Tables 4.2.6.8 and 6.1.1.4'
H H 0.0000 0.0000 'International Tables Vol C Tables 4.2.6.8 and 6.1.1.4'
N N 0.0311 0.0180 'International Tables Vol C Tables 4.2.6.8 and 6.1.1.4'
P P 0.2955 0.4335 'International Tables Vol C Tables 4.2.6.8 and 6.1.1.4'
F F 0.0727 0.0534 'International Tables Vol C Tables 4.2.6.8 and 6.1.1.4'

loop_
_geom_angle_atom_site_label_1
_geom_angle_atom_site_label_2
_geom_angle_atom_site_label_3
_geom_angle
_geom_angle_site_symmetry_1
_geom_angle_site_symmetry_3
F4 P1 F6 88.0(2) . .
F4 P1 F1 89.3(2) . .
F6 P1 F1 90.83(18) . .
F4 P1 F2 92.0(2) . .
F6 P1 F2 89.87(19) . .
F1 P1 F2 178.52(17) . .
F4 P1 F5 91.2(2) . .
F6 P1 F5 178.9(2) . .
F1 P1 F5 89.94(18) . .
F2 P1 F5 89.38(18) . .
F4 P1 F3 179.2(2) . .
F6 P1 F3 91.9(2) . .
F1 P1 F3 89.93(15) . .
F2 P1 F3 88.73(18) . .
F5 P1 F3 88.94(17) . .
C1 N1 C7 108.4(3) . .
C1 N1 C29 124.9(3) . .
C7 N1 C29 126.7(3) . .
C1 N2 C2 108.1(2) . .
C1 N2 C8 124.3(2) . .
C2 N2 C8 127.6(2) . .
C22 N3 C28 108.2(2) . .
C22 N3 C19 124.1(2) . .
C28 N3 C19 127.6(2) . .
C22 N4 C23 108.7(2) . .
C22 N4 C31 125.2(3) . .
C23 N4 C31 126.2(3) . .
N1 C1 N2 110.3(3) . .
N1 C1 H1 124.8 . .
N2 C1 H1 124.8 . .
C3 C2 N2 132.5(3) . .
C3 C2 C7 121.2(3) . .
N2 C2 C7 106.1(3) . .
C2 C3 C4 116.0(3) . .
C2 C3 H3 122.0 . .
C4 C3 H3 122.0 . .
C5 C4 C3 122.6(4) . .
C5 C4 H4 118.7 . .
C3 C4 H4 118.7 . .
C6 C5 C4 122.1(3) . .
C6 C5 H5 118.9 . .
C4 C5 H5 118.9 . .
C5 C6 C7 116.0(3) . .
C5 C6 H6 122.0 . .
C7 C6 H6 122.0 . .
N1 C7 C2 107.0(3) . .
N1 C7 C6 130.9(3) . .
C2 C7 C6 122.1(3) . .
C13 C8 C9 120.0 . .
C13 C8 N2 119.77(15) . .
C9 C8 N2 120.18(15) . .
C10 C9 C8 120.0 . .
C10 C9 H9 120.0 . .
C8 C9 H9 120.0 . .
C9 C10 C11 120.0 . .
C9 C10 H10 120.0 . .
C11 C10 H10 120.0 . .
C12 C11 C10 120.0 . .
C12 C11 C14 121.44(16) . .
C10 C11 C14 118.25(16) . .
C13 C12 C11 120.0 . .
C13 C12 H12 120.0 . .
C11 C12 H12 120.0 . .
C12 C13 C8 120.0 . .
C12 C13 H13 120.0 . .
C8 C13 H13 120.0 . .
C11 C14 C15 117.8(2) . .
C11 C14 C15 117.2(2) . 2_656
C15 C14 C15 90.0(2) . 2_656
C11 C14 H14 110.1 . .
C15 C14 H14 110.1 . .
C15 C14 H14 110.1 2_656 .
C16 C15 C14 119.0(2) . .
C16 C15 C14 116.7(2) . 2_656
C14 C15 C14 90.0(2) . 2_656
C16 C15 H15 109.9 . .
C14 C15 H15 109.9 . .
C14 C15 H15 109.9 2_656 .
C17 C16 C21 120.0 . .
C17 C16 C15 123.93(17) . .
C21 C16 C15 116.06(17) . .
C16 C17 C18 120.0 . .
C16 C17 H17 120.0 . .
C18 C17 H17 120.0 . .
C19 C18 C17 120.0 . .
C19 C18 H18 120.0 . .
C17 C18 H18 120.0 . .
C18 C19 C20 120.0 . .
C18 C19 N3 120.37(16) . .
C20 C19 N3 119.63(16) . .
C21 C20 C19 120.0 . .
C21 C20 H20 120.0 . .
C19 C20 H20 120.0 . .
C20 C21 C16 120.0 . .
C20 C21 H21 120.0 . .
C16 C21 H21 120.0 . .
N4 C22 N3 110.3(3) . .
N4 C22 H22 124.9 . .
N3 C22 H22 124.9 . .
N4 C23 C28 106.9(3) . .
N4 C23 C24 131.1(3) . .
C28 C23 C24 121.9(3) . .
C25 C24 C23 115.6(3) . .
C25 C24 H24 122.2 . .
C23 C24 H24 122.2 . .
C24 C25 C26 122.0(3) . .
C24 C25 H25 119.0 . .
C26 C25 H25 119.0 . .
C27 C26 C25 122.2(3) . .
C27 C26 H26 118.9 . .
C25 C26 H26 118.9 . .
C26 C27 C28 116.3(3) . .
C26 C27 H27 121.9 . .
C28 C27 H27 121.9 . .
C27 C28 C23 122.0(3) . .
C27 C28 N3 132.0(3) . .
C23 C28 N3 105.9(2) . .
N1 C29 C30 111.0(5) . .
N1 C29 H29A 109.4 . .
C30 C29 H29A 109.4 . .
N1 C29 H29B 109.4 . .
C30 C29 H29B 109.4 . .
H29A C29 H29B 108.0 . .
C29 C30 H30A 109.5 . .
C29 C30 H30B 109.5 . .
H30A C30 H30B 109.5 . .
C29 C30 H30C 109.5 . .
H30A C30 H30C 109.5 . .
H30B C30 H30C 109.5 . .
N4 C31 C32 110.5(3) . .
N4 C31 H31A 109.6 . .
C32 C31 H31A 109.6 . .
N4 C31 H31B 109.6 . .
C32 C31 H31B 109.6 . .
H31A C31 H31B 108.1 . .
C31 C32 H32A 109.5 . .
C31 C32 H32B 109.5 . .
H32A C32 H32B 109.5 . .
C31 C32 H32C 109.5 . .
H32A C32 H32C 109.5 . .
H32B C32 H32C 109.5 . .

loop_
_geom_bond_atom_site_label_1
_geom_bond_atom_site_label_2
_geom_bond_distance
_geom_bond_site_symmetry_2
P1 F4 1.568(3) .
P1 F6 1.574(3) .
P1 F1 1.579(3) .
P1 F2 1.579(3) .
P1 F5 1.584(3) .
P1 F3 1.602(3) .
N1 C1 1.322(4) .
N1 C7 1.378(5) .
N1 C29 1.472(5) .
N2 C1 1.335(4) .
N2 C2 1.387(4) .
N2 C8 1.439(3) .
N3 C22 1.333(4) .
N3 C28 1.397(4) .
N3 C19 1.433(3) .
N4 C22 1.320(4) .
N4 C23 1.382(4) .
N4 C31 1.480(4) .
C1 H1 0.9300 .
C2 C3 1.386(5) .
C2 C7 1.392(4) .
C3 C4 1.387(5) .
C3 H3 0.9300 .
C4 C5 1.375(6) .
C4 H4 0.9300 .
C5 C6 1.373(6) .
C5 H5 0.9300 .
C6 C7 1.395(4) .
C6 H6 0.9300 .
C8 C13 1.3846(12) .
C8 C9 1.3847(12) .
C9 C10 1.3846(12) .
C9 H9 0.9300 .
C10 C11 1.3846(12) .
C10 H10 0.9300 .
C11 C12 1.3846(12) .
C11 C14 1.535(3) .
C12 C13 1.3846(12) .
C12 H12 0.9300 .
C13 H13 0.9300 .
C14 C15 1.559(4) .
C14 C15 1.572(4) 2_656
C14 H14 0.9800 .
C15 C16 1.526(3) .
C15 C14 1.572(4) 2_656
C15 H15 0.9800 .
C16 C17 1.3857(13) .
C16 C21 1.3857(13) .
C17 C18 1.3858(13) .
C17 H17 0.9300 .
C18 C19 1.3857(13) .
C18 H18 0.9300 .
C19 C20 1.3857(14) .
C20 C21 1.3857(13) .
C20 H20 0.9300 .
C21 H21 0.9300 .
C22 H22 0.9300 .
C23 C28 1.391(4) .
C23 C24 1.400(4) .
C24 C25 1.380(5) .
C24 H24 0.9300 .
C25 C26 1.404(6) .
C25 H25 0.9300 .
C26 C27 1.371(5) .
C26 H26 0.9300 .
C27 C28 1.383(4) .
C27 H27 0.9300 .
C29 C30 1.481(12) .
C29 H29A 0.9700 .
C29 H29B 0.9700 .
C30 H30A 0.9600 .
C30 H30B 0.9600 .
C30 H30C 0.9600 .
C31 C32 1.505(6) .
C31 H31A 0.9700 .
C31 H31B 0.9700 .
C32 H32A 0.9600 .
C32 H32B 0.9600 .
C32 H32C 0.9600 .

loop_
_geom_torsion_atom_site_label_1
_geom_torsion_atom_site_label_2
_geom_torsion_atom_site_label_3
_geom_torsion_atom_site_label_4
_geom_torsion
_geom_torsion_site_symmetry_1
_geom_torsion_site_symmetry_4
C7 N1 C1 N2 -0.4(4) . .
C29 N1 C1 N2 178.4(4) . .
C2 N2 C1 N1 0.4(4) . .
C8 N2 C1 N1 -176.9(3) . .
C1 N2 C2 C3 -177.2(3) . .
C8 N2 C2 C3 0.0(5) . .
C1 N2 C2 C7 -0.2(3) . .
C8 N2 C2 C7 177.0(2) . .
N2 C2 C3 C4 176.6(3) . .
C7 C2 C3 C4 0.0(5) . .
C2 C3 C4 C5 0.4(6) . .
C3 C4 C5 C6 -0.2(7) . .
C4 C5 C6 C7 -0.4(6) . .
C1 N1 C7 C2 0.3(4) . .
C29 N1 C7 C2 -178.5(4) . .
C1 N1 C7 C6 178.0(4) . .
C29 N1 C7 C6 -0.7(7) . .
C3 C2 C7 N1 177.3(3) . .
N2 C2 C7 N1 -0.1(3) . .
C3 C2 C7 C6 -0.6(5) . .
N2 C2 C7 C6 -178.0(3) . .
C5 C6 C7 N1 -176.6(4) . .
C5 C6 C7 C2 0.8(6) . .
C1 N2 C8 C13 44.1(3) . .
C2 N2 C8 C13 -132.6(2) . .
C1 N2 C8 C9 -133.3(3) . .
C2 N2 C8 C9 50.0(3) . .
C13 C8 C9 C10 0.0 . .
N2 C8 C9 C10 177.4(2) . .
C8 C9 C10 C11 0.0 . .
C9 C10 C11 C12 0.0 . .
C9 C10 C11 C14 -173.7(2) . .
C10 C11 C12 C13 0.0 . .
C14 C11 C12 C13 173.5(2) . .
C11 C12 C13 C8 0.0 . .
C9 C8 C13 C12 0.0 . .
N2 C8 C13 C12 -177.4(2) . .
C12 C11 C14 C15 37.6(3) . .
C10 C11 C14 C15 -148.8(2) . .
C12 C11 C14 C15 -68.1(3) . 2_656
C10 C11 C14 C15 105.5(2) . 2_656
C11 C14 C15 C16 118.0(3) . .
C15 C14 C15 C16 -120.9(3) 2_656 .
C11 C14 C15 C14 -121.2(3) . 2_656
C15 C14 C15 C14 -0.003(1) 2_656 2_656
C14 C15 C16 C17 -1.9(3) . .
C14 C15 C16 C17 -108.0(3) 2_656 .
C14 C15 C16 C21 177.6(2) . .
C14 C15 C16 C21 71.4(3) 2_656 .
C21 C16 C17 C18 0.0 . .
C15 C16 C17 C18 179.4(2) . .
C16 C17 C18 C19 0.0 . .
C17 C18 C19 C20 0.0 . .
C17 C18 C19 N3 -179.5(2) . .
C22 N3 C19 C18 126.5(3) . .
C28 N3 C19 C18 -48.9(4) . .
C22 N3 C19 C20 -53.0(4) . .
C28 N3 C19 C20 131.6(3) . .
C18 C19 C20 C21 0.0 . .
N3 C19 C20 C21 179.5(2) . .
C19 C20 C21 C16 0.0 . .
C17 C16 C21 C20 0.0 . .
C15 C16 C21 C20 -179.4(2) . .
C23 N4 C22 N3 0.4(4) . .
C31 N4 C22 N3 -179.8(3) . .
C28 N3 C22 N4 -0.4(4) . .
C19 N3 C22 N4 -176.6(3) . .
C22 N4 C23 C28 -0.3(4) . .
C31 N4 C23 C28 180.0(3) . .
C22 N4 C23 C24 179.0(4) . .
C31 N4 C23 C24 -0.7(6) . .
N4 C23 C24 C25 179.9(3) . .
C28 C23 C24 C25 -0.9(5) . .
C23 C24 C25 C26 -1.0(6) . .
C24 C25 C26 C27 1.2(6) . .
C25 C26 C27 C28 0.7(5) . .
C26 C27 C28 C23 -2.6(5) . .
C26 C27 C28 N3 -179.8(3) . .
N4 C23 C28 C27 -177.8(3) . .
C24 C23 C28 C27 2.8(5) . .
N4 C23 C28 N3 0.1(3) . .
C24 C23 C28 N3 -179.3(3) . .
C22 N3 C28 C27 177.8(3) . .
C19 N3 C28 C27 -6.2(6) . .
C22 N3 C28 C23 0.2(4) . .
C19 N3 C28 C23 176.2(3) . .
C1 N1 C29 C30 -97.4(6) . .
C7 N1 C29 C30 81.2(7) . .
C22 N4 C31 C32 98.4(4) . .
C23 N4 C31 C32 -81.9(4) . .

loop_
_platon_squeeze_void_nr
_platon_squeeze_void_average_x
_platon_squeeze_void_average_y
_platon_squeeze_void_average_z
_platon_squeeze_void_volume
_platon_squeeze_void_count_electrons
1 0.000 0.500 0.500 192.2 50.0
2 0.442 0.265 0.960 75.0 53.8
3 0.558 0.735 0.040 75.1 56.1
